data_4135553
loop_
_publ_author_name
'Zheng, Yin'
'Qin, Tianzhu'
'Zi, Weiwei'

_publ_section_title
;
 Enantioselective Inverse Electron Demand (3 + 2) Cycloaddition of
 Palladium-Oxyallyl Enabled by a Hydrogen-Bond-Donating Ligand.
;
_journal_issue 2
_journal_name_full 'Journal of the American Chemical Society'
_journal_page_first 1038
_journal_page_last 1045
_journal_paper_doi 10.1021/jacs.0c11504
_journal_volume 143
_journal_year 2021
_chemical_absolute_configuration ad
_chemical_formula_moiety 'C16 H19 N O3'
_chemical_formula_sum 'C16 H19 N O3'
_chemical_formula_weight 273.32
_space_group_crystal_system orthorhombic
_space_group_IT_number 19
_space_group_name_Hall 'P 2ac 2ab'
_space_group_name_H-M_alt 'P 21 21 21'
_atom_sites_solution_hydrogens geom
_atom_sites_solution_primary dual
_audit_creation_date 2020-06-15
_audit_creation_method
;
Olex2 1.3
(compiled 2020.02.04 svn.rd84adfe8 for OlexSys, GUI svn.r6032)
;
_cell_angle_alpha 90
_cell_angle_beta 90
_cell_angle_gamma 90
_cell_formula_units_Z 4
_cell_length_a 7.12450(10)
_cell_length_b 10.73560(10)
_cell_length_c 19.33040(10)
_cell_measurement_reflns_used 9088
_cell_measurement_temperature 294.15
_cell_measurement_theta_max 78.7040
_cell_measurement_theta_min 4.5800
_cell_volume 1478.50(3)
_computing_cell_refinement 'CrysAlisPro 1.171.39.46 (Rigaku OD, 2018)'
_computing_data_collection 'CrysAlisPro 1.171.39.46 (Rigaku OD, 2018)'
_computing_data_reduction 'CrysAlisPro 1.171.39.46 (Rigaku OD, 2018)'
_computing_molecular_graphics 'Olex2 1.3 (Dolomanov et al., 2009)'
_computing_publication_material 'Olex2 1.3 (Dolomanov et al., 2009)'
_computing_structure_refinement 'SHELXL 2018/3 (Sheldrick, 2015)'
_computing_structure_solution 'SHELXT 2018/2 (Sheldrick, 2018)'
_diffrn_ambient_temperature 294.15
_diffrn_detector PILT
_diffrn_measured_fraction_theta_full 0.999
_diffrn_measured_fraction_theta_max 0.985
_diffrn_measurement_details
;
List of Runs (angles in degrees, time in seconds):

  # Type    Start    End  Width  t~exp~   \w     \q     \k     \f   Frames
--------------------------------------------------------------------------
  1  \w    -26.00  94.00   0.50    0.50    --    5.00  65.00-135.00  240
  2  \w    -84.00  34.00   0.50    0.50    --    5.00 -56.00-106.00  236
  3  \w    -79.00  40.00   0.50    0.50    --  -49.60  56.00  36.00  238
  4  \w   -139.00 -20.00   0.50    0.50    --  -49.60 -56.00-106.00  238
  5  \w   -139.00 -72.00   0.50    0.50    --  -49.60 -65.00  89.00  134
  6  \w   -163.00-138.00   0.50    0.50    -- -110.00 -65.00  89.00   50
  7  \w   -105.00 -80.00   0.50    0.50    -- -110.00  65.00-135.00   50
  8  \w   -104.00 -79.00   0.50    0.50    -- -110.00  56.00  36.00   50
  9  \w   -164.00-139.00   0.50    0.50    -- -110.00 -56.00-106.00   50
 10  \w     21.00  46.00   0.50    0.50    --    5.00  57.00 -90.00   50
 11  \w   -139.00 -19.00   0.50    0.50    --  -49.60 -38.00-180.00  240
 12  \w   -139.00 -68.00   0.50    0.50    -- -110.00  72.00 -90.00  142
 13  \w   -169.00-143.00   0.50    0.50    -- -110.00 -72.00-120.00   52
 14  \w   -141.00-115.00   0.50    0.50    -- -110.00 -72.00-120.00   52
 15  \w   -199.00-138.00   0.50    0.50    -- -110.00 -57.00   0.00  122
 16  \w   -139.00 -21.00   0.50    0.50    -- -110.00  57.00  90.00  236
 17  \w   -151.00 -83.00   0.50    0.50    -- -110.00 -57.00-180.00  136
 18  \w   -181.00-140.00   0.50    0.50    -- -110.00 -57.00-120.00   82
 19  \w   -133.00 -81.00   0.50    0.50    -- -110.00 -57.00-120.00  104
 20  \w   -192.00-165.00   0.50    0.50    -- -110.00 -57.00-180.00   54
;
_diffrn_measurement_device 'four-circle diffractometer'
_diffrn_measurement_device_type 'XtaLAB AFC12 (RCD3): Kappa single'
_diffrn_measurement_method '\w scans'
_diffrn_orient_matrix_type 'CrysAlisPro convention (1999,Acta A55,543-557)'
_diffrn_orient_matrix_UB_11 -0.1177872000
_diffrn_orient_matrix_UB_12 0.0994556000
_diffrn_orient_matrix_UB_13 0.0376935000
_diffrn_orient_matrix_UB_21 0.0827414000
_diffrn_orient_matrix_UB_22 -0.0426477000
_diffrn_orient_matrix_UB_23 0.0697347000
_diffrn_orient_matrix_UB_31 0.1613871000
_diffrn_orient_matrix_UB_32 0.0942192000
_diffrn_orient_matrix_UB_33 -0.0082549000
_diffrn_radiation_monochromator mirror
_diffrn_radiation_probe x-ray
_diffrn_radiation_type 'Cu K\a'
_diffrn_radiation_wavelength 1.54184
_diffrn_reflns_av_R_equivalents 0.0171
_diffrn_reflns_av_unetI/netI 0.0114
_diffrn_reflns_Laue_measured_fraction_full 0.999
_diffrn_reflns_Laue_measured_fraction_max 0.985
_diffrn_reflns_limit_h_max 8
_diffrn_reflns_limit_h_min -7
_diffrn_reflns_limit_k_max 13
_diffrn_reflns_limit_k_min -11
_diffrn_reflns_limit_l_max 24
_diffrn_reflns_limit_l_min -24
_diffrn_reflns_number 11352
_diffrn_reflns_point_group_measured_fraction_full 0.985
_diffrn_reflns_point_group_measured_fraction_max 0.946
_diffrn_reflns_theta_full 67.684
_diffrn_reflns_theta_max 79.343
_diffrn_reflns_theta_min 4.575
_diffrn_source 'Rotating-anode X-ray tube'
_diffrn_source_type 'Rigaku (Cu) X-ray Source'
_exptl_absorpt_coefficient_mu 0.686
_exptl_absorpt_correction_T_max 1.00000
_exptl_absorpt_correction_T_min 0.49902
_exptl_absorpt_correction_type multi-scan
_exptl_absorpt_process_details
;
CrysAlisPro 1.171.39.46 (Rigaku Oxford Diffraction, 2018)
Empirical absorption correction using spherical harmonics,
 implemented in SCALE3 ABSPACK scaling algorithm.
;
_exptl_crystal_colour colourless
_exptl_crystal_colour_primary colourless
_exptl_crystal_density_diffrn 1.228
_exptl_crystal_description block
_exptl_crystal_F_000 584
_exptl_crystal_size_max 0.32
_exptl_crystal_size_mid 0.26
_exptl_crystal_size_min 0.24
_refine_diff_density_max 0.167
_refine_diff_density_min -0.096
_refine_diff_density_rms 0.024
_refine_ls_abs_structure_details
;
 Flack x determined using 1146 quotients [(I+)-(I-)]/[(I+)+(I-)]
 (Parsons, Flack and Wagner, Acta Cryst. B69 (2013) 249-259).
;
_refine_ls_abs_structure_Flack 0.03(5)
_refine_ls_extinction_coef 0.0065(6)
_refine_ls_extinction_expression Fc^*^=kFc[1+0.001xFc^2^\l^3^/sin(2\q)]^-1/4^
_refine_ls_extinction_method 'SHELXL-2018/3 (Sheldrick 2018)'
_refine_ls_goodness_of_fit_ref 1.049
_refine_ls_hydrogen_treatment constr
_refine_ls_matrix_type full
_refine_ls_number_parameters 183
_refine_ls_number_reflns 3031
_refine_ls_number_restraints 0
_refine_ls_restrained_S_all 1.049
_refine_ls_R_factor_all 0.0312
_refine_ls_R_factor_gt 0.0305
_refine_ls_shift/su_max 0.000
_refine_ls_shift/su_mean 0.000
_refine_ls_structure_factor_coef Fsqd
_refine_ls_weighting_details 'w=1/[\s^2^(Fo^2^)+(0.0442P)^2^+0.1285P] where P=(Fo^2^+2Fc^2^)/3'
_refine_ls_weighting_scheme calc
_refine_ls_wR_factor_gt 0.0854
_refine_ls_wR_factor_ref 0.0859
_reflns_Friedel_coverage 0.656
_reflns_Friedel_fraction_full 0.964
_reflns_Friedel_fraction_max 0.893
_reflns_number_gt 2948
_reflns_number_total 3031
_reflns_threshold_expression 'I > 2\s(I)'
_cod_data_source_file ja0c11504_si_004.cif
_cod_data_source_block p2020615b
_cod_database_code 4135553
_shelx_shelxl_version_number 2018/3
_chemical_oxdiff_formula C16H19NO3
_shelx_space_group_comment
;
The symmetry employed for this shelxl refinement is uniquely defined
by the following loop, which should always be used as a source of
symmetry information in preference to the above space-group names.
They are only intended as comments.
;
_shelx_estimated_absorpt_t_max 0.853
_shelx_estimated_absorpt_t_min 0.810
_reflns_odcompleteness_completeness 99.94
_reflns_odcompleteness_iscentric 1
_reflns_odcompleteness_theta 74.33
_olex2_refinement_description
;
1. Fixed Uiso
 At 1.2 times of:
  All C(H) groups, All C(H,H) groups
 At 1.5 times of:
  All C(H,H,H) groups
2.a Secondary CH2 refined with riding coordinates:
 C4(H4A,H4B), C5(H5A,H5B), C8(H8A,H8B), C9(H9A,H9B)
2.b Aromatic/amide H refined with riding coordinates:
 C6(H6), C11(H11), C12(H12), C13(H13), C14(H14), C15(H15)
2.c X=CH2 refined with riding coordinates:
 C7(H7A,H7B)
2.d Idealised Me refined as rotating group:
 C16(H16A,H16B,H16C)
;
_olex2_submission_special_instructions 'No special instructions were received'
_oxdiff_exptl_absorpt_empirical_details
;
Empirical correction (ABSPACK) includes:
- Absorption correction using spherical harmonics
- Frame scaling
;
_oxdiff_exptl_absorpt_empirical_full_max 1.632
_oxdiff_exptl_absorpt_empirical_full_min 0.787

loop_
_space_group_symop_operation_xyz
'x, y, z'
'-x+1/2, -y, z+1/2'
'-x, y+1/2, -z+1/2'
'x+1/2, -y+1/2, -z'

loop_
_atom_site_label
_atom_site_type_symbol
_atom_site_fract_x
_atom_site_fract_y
_atom_site_fract_z
_atom_site_U_iso_or_equiv
_atom_site_adp_type
_atom_site_occupancy
_atom_site_site_symmetry_order
_atom_site_calc_flag
_atom_site_refinement_flags_posn
_atom_site_refinement_flags_adp
_atom_site_refinement_flags_occupancy
_atom_site_disorder_assembly
_atom_site_disorder_group
O1 O 0.4835(2) 0.01630(12) 0.34149(9) 0.0775(4) Uani 1 1 d . . . . .
O2 O 0.7517(2) -0.02835(12) 0.20983(8) 0.0725(4) Uani 1 1 d . . . . .
O3 O 0.9762(2) 0.07078(17) 0.16097(10) 0.0959(6) Uani 1 1 d . . . . .
N1 N 0.8353(2) 0.06809(15) 0.19577(8) 0.0598(4) Uani 1 1 d . . . . .
C1 C 0.5292(2) 0.09213(14) 0.29852(10) 0.0558(4) Uani 1 1 d . . . . .
C2 C 0.7112(2) 0.16827(12) 0.30076(8) 0.0428(3) Uani 1 1 d . . . . .
C3 C 0.7497(2) 0.19147(14) 0.22260(8) 0.0475(4) Uani 1 1 d . . . . .
C4 C 0.5533(3) 0.20011(17) 0.18917(10) 0.0613(5) Uani 1 1 d . . . . .
H4A H 0.514939 0.286494 0.185085 0.074 Uiso 1 1 calc R U . . .
H4B H 0.554920 0.163332 0.143345 0.074 Uiso 1 1 calc R U . . .
C5 C 0.4186(3) 0.12960(18) 0.23582(12) 0.0706(6) Uani 1 1 d . . . . .
H5A H 0.313929 0.182357 0.248915 0.085 Uiso 1 1 calc R U . . .
H5B H 0.370024 0.056603 0.212287 0.085 Uiso 1 1 calc R U . . .
C6 C 0.8688(2) 0.10350(16) 0.33844(8) 0.0533(4) Uani 1 1 d . . . . .
H6 H 0.853532 0.018965 0.347323 0.064 Uiso 1 1 calc R U . . .
C7 C 1.0234(3) 0.1544(2) 0.35964(10) 0.0701(5) Uani 1 1 d . . . . .
H7A H 1.045008 0.238706 0.351943 0.084 Uiso 1 1 calc R U . . .
H7B H 1.112841 0.106604 0.382542 0.084 Uiso 1 1 calc R U . . .
C8 C 0.6578(2) 0.29368(13) 0.33608(8) 0.0469(3) Uani 1 1 d . . . . .
H8A H 0.767431 0.347234 0.337111 0.056 Uiso 1 1 calc R U . . .
H8B H 0.562416 0.334881 0.308547 0.056 Uiso 1 1 calc R U . . .
C9 C 0.5843(4) 0.27718(16) 0.40996(10) 0.0667(5) Uani 1 1 d . . . . .
H9A H 0.468257 0.229983 0.408627 0.080 Uiso 1 1 calc R U . . .
H9B H 0.674895 0.229648 0.436535 0.080 Uiso 1 1 calc R U . . .
C10 C 0.5493(3) 0.39987(16) 0.44566(8) 0.0571(4) Uani 1 1 d . . . . .
C11 C 0.3687(3) 0.4421(2) 0.45637(10) 0.0675(5) Uani 1 1 d . . . . .
H11 H 0.267740 0.395118 0.440583 0.081 Uiso 1 1 calc R U . . .
C12 C 0.3358(5) 0.5538(2) 0.49041(11) 0.0885(8) Uani 1 1 d . . . . .
H12 H 0.213395 0.581178 0.497229 0.106 Uiso 1 1 calc R U . . .
C13 C 0.4822(6) 0.6232(2) 0.51382(11) 0.0977(10) Uani 1 1 d . . . . .
H13 H 0.459913 0.697934 0.536768 0.117 Uiso 1 1 calc R U . . .
C14 C 0.6606(5) 0.5835(3) 0.50366(13) 0.0954(9) Uani 1 1 d . . . . .
H14 H 0.760612 0.631061 0.519681 0.114 Uiso 1 1 calc R U . . .
C15 C 0.6946(4) 0.4722(2) 0.46950(12) 0.0783(6) Uani 1 1 d . . . . .
H15 H 0.817675 0.446089 0.462616 0.094 Uiso 1 1 calc R U . . .
C16 C 0.8787(3) 0.29714(18) 0.20430(9) 0.0609(4) Uani 1 1 d . . . . .
H16A H 0.998939 0.283819 0.225428 0.091 Uiso 1 1 calc R U . . .
H16B H 0.826329 0.373998 0.220794 0.091 Uiso 1 1 calc R U . . .
H16C H 0.893140 0.301124 0.154971 0.091 Uiso 1 1 calc R U . . .

loop_
_atom_site_aniso_label
_atom_site_aniso_U_11
_atom_site_aniso_U_22
_atom_site_aniso_U_33
_atom_site_aniso_U_23
_atom_site_aniso_U_13
_atom_site_aniso_U_12
O1 0.0772(9) 0.0481(6) 0.1071(11) 0.0045(7) 0.0155(9) -0.0160(6)
O2 0.0873(9) 0.0484(7) 0.0817(9) -0.0164(6) -0.0118(8) 0.0148(7)
O3 0.0748(9) 0.1062(13) 0.1067(12) -0.0364(10) 0.0216(9) 0.0183(10)
N1 0.0593(8) 0.0645(9) 0.0558(8) -0.0172(7) -0.0091(7) 0.0176(8)
C1 0.0530(8) 0.0370(7) 0.0775(11) -0.0085(7) 0.0040(8) -0.0011(7)
C2 0.0468(7) 0.0337(6) 0.0478(7) -0.0014(6) -0.0001(6) 0.0009(6)
C3 0.0530(9) 0.0436(8) 0.0459(7) -0.0053(6) -0.0033(6) 0.0088(7)
C4 0.0644(10) 0.0574(9) 0.0622(9) -0.0126(8) -0.0193(8) 0.0181(8)
C5 0.0522(9) 0.0554(10) 0.1043(15) -0.0156(10) -0.0178(10) 0.0030(8)
C6 0.0618(9) 0.0467(8) 0.0513(8) 0.0033(7) -0.0022(7) 0.0093(7)
C7 0.0594(10) 0.0812(13) 0.0698(11) 0.0103(10) -0.0131(9) 0.0064(10)
C8 0.0570(8) 0.0349(7) 0.0489(7) -0.0018(6) 0.0038(7) -0.0001(6)
C9 0.0938(14) 0.0476(9) 0.0586(10) -0.0005(8) 0.0214(10) -0.0012(10)
C10 0.0804(12) 0.0492(8) 0.0417(7) 0.0003(7) 0.0107(8) -0.0024(9)
C11 0.0824(13) 0.0733(12) 0.0469(8) -0.0007(8) 0.0012(9) 0.0088(11)
C12 0.122(2) 0.0889(16) 0.0546(11) -0.0018(11) 0.0027(13) 0.0434(17)
C13 0.183(3) 0.0591(12) 0.0510(10) -0.0091(9) -0.0035(16) 0.0212(18)
C14 0.146(3) 0.0694(14) 0.0705(13) -0.0115(11) -0.0013(15) -0.0332(18)
C15 0.0875(15) 0.0771(13) 0.0703(12) -0.0085(10) 0.0112(11) -0.0171(12)
C16 0.0704(11) 0.0632(10) 0.0491(8) 0.0066(8) 0.0083(8) -0.0007(9)

loop_
_atom_type_symbol
_atom_type_description
_atom_type_scat_dispersion_real
_atom_type_scat_dispersion_imag
_atom_type_scat_source
C C 0.0181 0.0091 'International Tables Vol C Tables 4.2.6.8 and 6.1.1.4'
H H 0.0000 0.0000 'International Tables Vol C Tables 4.2.6.8 and 6.1.1.4'
N N 0.0311 0.0180 'International Tables Vol C Tables 4.2.6.8 and 6.1.1.4'
O O 0.0492 0.0322 'International Tables Vol C Tables 4.2.6.8 and 6.1.1.4'

loop_
_geom_angle_atom_site_label_1
_geom_angle_atom_site_label_2
_geom_angle_atom_site_label_3
_geom_angle
_geom_angle_site_symmetry_1
_geom_angle_site_symmetry_3
_geom_angle_publ_flag
O2 N1 C3 117.20(14) . . ?
O3 N1 O2 123.20(16) . . ?
O3 N1 C3 119.57(17) . . ?
O1 C1 C2 124.60(18) . . ?
O1 C1 C5 126.48(17) . . ?
C5 C1 C2 108.91(15) . . ?
C1 C2 C3 101.95(13) . . ?
C1 C2 C8 105.48(12) . . ?
C3 C2 C8 109.31(11) . . ?
C6 C2 C1 113.41(13) . . ?
C6 C2 C3 114.31(13) . . ?
C6 C2 C8 111.64(12) . . ?
N1 C3 C2 104.95(12) . . ?
C4 C3 N1 105.57(12) . . ?
C4 C3 C2 104.85(13) . . ?
C16 C3 N1 109.04(14) . . ?
C16 C3 C2 117.22(13) . . ?
C16 C3 C4 114.23(14) . . ?
C3 C4 H4A 110.3 . . ?
C3 C4 H4B 110.3 . . ?
H4A C4 H4B 108.5 . . ?
C5 C4 C3 107.11(14) . . ?
C5 C4 H4A 110.3 . . ?
C5 C4 H4B 110.3 . . ?
C1 C5 C4 106.33(14) . . ?
C1 C5 H5A 110.5 . . ?
C1 C5 H5B 110.5 . . ?
C4 C5 H5A 110.5 . . ?
C4 C5 H5B 110.5 . . ?
H5A C5 H5B 108.7 . . ?
C2 C6 H6 116.9 . . ?
C7 C6 C2 126.23(16) . . ?
C7 C6 H6 116.9 . . ?
C6 C7 H7A 120.0 . . ?
C6 C7 H7B 120.0 . . ?
H7A C7 H7B 120.0 . . ?
C2 C8 H8A 109.0 . . ?
C2 C8 H8B 109.0 . . ?
H8A C8 H8B 107.8 . . ?
C9 C8 C2 113.11(12) . . ?
C9 C8 H8A 109.0 . . ?
C9 C8 H8B 109.0 . . ?
C8 C9 H9A 109.1 . . ?
C8 C9 H9B 109.1 . . ?
H9A C9 H9B 107.8 . . ?
C10 C9 C8 112.48(14) . . ?
C10 C9 H9A 109.1 . . ?
C10 C9 H9B 109.1 . . ?
C11 C10 C9 120.68(19) . . ?
C15 C10 C9 121.5(2) . . ?
C15 C10 C11 117.83(19) . . ?
C10 C11 H11 119.6 . . ?
C10 C11 C12 120.8(2) . . ?
C12 C11 H11 119.6 . . ?
C11 C12 H12 119.9 . . ?
C13 C12 C11 120.2(3) . . ?
C13 C12 H12 119.9 . . ?
C12 C13 H13 120.1 . . ?
C14 C13 C12 119.9(2) . . ?
C14 C13 H13 120.1 . . ?
C13 C14 H14 119.8 . . ?
C13 C14 C15 120.3(3) . . ?
C15 C14 H14 119.8 . . ?
C10 C15 C14 121.0(3) . . ?
C10 C15 H15 119.5 . . ?
C14 C15 H15 119.5 . . ?
C3 C16 H16A 109.5 . . ?
C3 C16 H16B 109.5 . . ?
C3 C16 H16C 109.5 . . ?
H16A C16 H16B 109.5 . . ?
H16A C16 H16C 109.5 . . ?
H16B C16 H16C 109.5 . . ?

loop_
_geom_bond_atom_site_label_1
_geom_bond_atom_site_label_2
_geom_bond_distance
_geom_bond_site_symmetry_2
_geom_bond_publ_flag
O1 C1 1.208(2) . ?
O2 N1 1.225(2) . ?
O3 N1 1.209(2) . ?
N1 C3 1.548(2) . ?
C1 C2 1.533(2) . ?
C1 C5 1.501(3) . ?
C2 C3 1.556(2) . ?
C2 C6 1.508(2) . ?
C2 C8 1.5568(19) . ?
C3 C4 1.544(2) . ?
C3 C16 1.502(3) . ?
C4 H4A 0.9700 . ?
C4 H4B 0.9700 . ?
C4 C5 1.519(3) . ?
C5 H5A 0.9700 . ?
C5 H5B 0.9700 . ?
C6 H6 0.9300 . ?
C6 C7 1.296(3) . ?
C7 H7A 0.9300 . ?
C7 H7B 0.9300 . ?
C8 H8A 0.9700 . ?
C8 H8B 0.9700 . ?
C8 C9 1.531(2) . ?
C9 H9A 0.9700 . ?
C9 H9B 0.9700 . ?
C9 C10 1.508(2) . ?
C10 C11 1.380(3) . ?
C10 C15 1.374(3) . ?
C11 H11 0.9300 . ?
C11 C12 1.388(3) . ?
C12 H12 0.9300 . ?
C12 C13 1.359(5) . ?
C13 H13 0.9300 . ?
C13 C14 1.355(5) . ?
C14 H14 0.9300 . ?
C14 C15 1.387(4) . ?
C15 H15 0.9300 . ?
C16 H16A 0.9600 . ?
C16 H16B 0.9600 . ?
C16 H16C 0.9600 . ?

loop_
_geom_torsion_atom_site_label_1
_geom_torsion_atom_site_label_2
_geom_torsion_atom_site_label_3
_geom_torsion_atom_site_label_4
_geom_torsion
_geom_torsion_site_symmetry_1
_geom_torsion_site_symmetry_2
_geom_torsion_site_symmetry_3
_geom_torsion_site_symmetry_4
_geom_torsion_publ_flag
O1 C1 C2 C3 151.22(17) . . . . ?
O1 C1 C2 C6 27.8(2) . . . . ?
O1 C1 C2 C8 -94.62(18) . . . . ?
O1 C1 C5 C4 -165.59(18) . . . . ?
O2 N1 C3 C2 49.82(18) . . . . ?
O2 N1 C3 C4 -60.66(18) . . . . ?
O2 N1 C3 C16 176.19(15) . . . . ?
O3 N1 C3 C2 -132.10(17) . . . . ?
O3 N1 C3 C4 117.42(18) . . . . ?
O3 N1 C3 C16 -5.7(2) . . . . ?
N1 C3 C4 C5 86.42(16) . . . . ?
C1 C2 C3 N1 -78.66(13) . . . . ?
C1 C2 C3 C4 32.33(14) . . . . ?
C1 C2 C3 C16 160.20(14) . . . . ?
C1 C2 C6 C7 -165.77(18) . . . . ?
C1 C2 C8 C9 61.03(19) . . . . ?
C2 C1 C5 C4 15.63(19) . . . . ?
C2 C3 C4 C5 -24.12(17) . . . . ?
C2 C8 C9 C10 174.98(16) . . . . ?
C3 C2 C6 C7 77.9(2) . . . . ?
C3 C2 C8 C9 169.97(15) . . . . ?
C3 C4 C5 C1 5.60(19) . . . . ?
C5 C1 C2 C3 -29.97(16) . . . . ?
C5 C1 C2 C6 -153.35(14) . . . . ?
C5 C1 C2 C8 84.19(16) . . . . ?
C6 C2 C3 N1 44.10(17) . . . . ?
C6 C2 C3 C4 155.09(13) . . . . ?
C6 C2 C3 C16 -77.04(18) . . . . ?
C6 C2 C8 C9 -62.56(19) . . . . ?
C8 C2 C3 N1 170.04(12) . . . . ?
C8 C2 C3 C4 -78.96(15) . . . . ?
C8 C2 C3 C16 48.90(18) . . . . ?
C8 C2 C6 C7 -46.8(2) . . . . ?
C8 C9 C10 C11 106.5(2) . . . . ?
C8 C9 C10 C15 -74.5(2) . . . . ?
C9 C10 C11 C12 178.73(17) . . . . ?
C9 C10 C15 C14 -178.5(2) . . . . ?
C10 C11 C12 C13 -0.1(3) . . . . ?
C11 C10 C15 C14 0.5(3) . . . . ?
C11 C12 C13 C14 0.2(3) . . . . ?
C12 C13 C14 C15 0.0(4) . . . . ?
C13 C14 C15 C10 -0.3(4) . . . . ?
C15 C10 C11 C12 -0.3(3) . . . . ?
C16 C3 C4 C5 -153.79(15) . . . . ?
